data_4029629
loop_
_publ_author_name
'Semakin, Artem N.'
'Sukhorukov, Alexey Yu'
'Nelyubina, Yulia V.'
'Khomutova, Yulia A.'
'Ioffe, Sema L.'
'Tartakovsky, Vladimir A.'

_publ_section_title
;
 Urotropine isomer (1,4,6,10-tetraazaadamantane): synthesis, structure,
 and chemistry.
;
_journal_issue 13
_journal_name_full 'The Journal of organic chemistry'
_journal_page_first 6079
_journal_page_last 6086
_journal_paper_doi 10.1021/jo5007703
_journal_volume 79
_journal_year 2014
_chemical_formula_moiety 'C13 H19 N4, C H4 O, Br'
_chemical_formula_sum 'C14 H23 Br N4 O'
_chemical_formula_weight 343.27
_chemical_name_systematic
; 
 ? 
;
_space_group_IT_number 2
_symmetry_cell_setting triclinic
_symmetry_space_group_name_Hall '-P 1'
_symmetry_space_group_name_H-M 'P -1'
_atom_sites_solution_hydrogens mixed
_atom_sites_solution_primary direct
_atom_sites_solution_secondary difmap
_audit_creation_method SHELXL-97
_cell_angle_alpha 81.549(2)
_cell_angle_beta 65.834(2)
_cell_angle_gamma 75.133(2)
_cell_formula_units_Z 2
_cell_length_a 8.7493(12)
_cell_length_b 9.6705(14)
_cell_length_c 10.0013(14)
_cell_measurement_reflns_used 2068
_cell_measurement_temperature 100(2)
_cell_measurement_theta_max 30
_cell_measurement_theta_min 3
_cell_volume 745.36(18)
_computing_cell_refinement 'APEX2 (Bruker, 2005)'
_computing_data_collection 'APEX2 (Bruker, 2005)'
_computing_data_reduction 'APEX2 (Bruker, 2005)'
_computing_molecular_graphics 'SHELXTL ver. 5.1 (Sheldrick, 1998b)'
_computing_publication_material 'SHELXTL ver. 5.1 (Sheldrick, 1998b)'
_computing_structure_refinement 'SHELXTL ver. 5.1 (Sheldrick, 1998b)'
_computing_structure_solution 'SHELXTL ver. 5.1 (Sheldrick, 1998b)'
_diffrn_ambient_temperature 100(2)
_diffrn_measured_fraction_theta_full 0.996
_diffrn_measured_fraction_theta_max 0.996
_diffrn_measurement_device_type 'Bruker SMART APEX2 CCD area detector'
_diffrn_measurement_method 'phi and omega scans'
_diffrn_radiation_monochromator graphite
_diffrn_radiation_source 'fine-focus sealed tube'
_diffrn_radiation_type MoK\a
_diffrn_radiation_wavelength 0.71073
_diffrn_reflns_av_R_equivalents 0.0283
_diffrn_reflns_av_sigmaI/netI 0.0397
_diffrn_reflns_limit_h_max 11
_diffrn_reflns_limit_h_min -11
_diffrn_reflns_limit_k_max 13
_diffrn_reflns_limit_k_min -13
_diffrn_reflns_limit_l_max 13
_diffrn_reflns_limit_l_min -13
_diffrn_reflns_number 8900
_diffrn_reflns_theta_full 29.00
_diffrn_reflns_theta_max 29.00
_diffrn_reflns_theta_min 2.18
_exptl_absorpt_coefficient_mu 2.760
_exptl_absorpt_correction_T_max 0.603
_exptl_absorpt_correction_T_min 0.440
_exptl_absorpt_correction_type multi-scan
_exptl_absorpt_process_details 'APEX2 (Bruker, 2005)'
_exptl_crystal_density_diffrn 1.530
_exptl_crystal_density_method 'not measured'
_exptl_crystal_description prism
_exptl_crystal_F_000 356
_exptl_crystal_size_max 0.35
_exptl_crystal_size_mid 0.20
_exptl_crystal_size_min 0.20
_refine_diff_density_max 0.571
_refine_diff_density_min -0.503
_refine_diff_density_rms 0.076
_refine_ls_extinction_method none
_refine_ls_goodness_of_fit_ref 1.007
_refine_ls_hydrogen_treatment constr
_refine_ls_matrix_type full
_refine_ls_number_parameters 182
_refine_ls_number_reflns 3942
_refine_ls_number_restraints 0
_refine_ls_restrained_S_all 1.007
_refine_ls_R_factor_all 0.0366
_refine_ls_R_factor_gt 0.0287
_refine_ls_shift/su_max 0.001
_refine_ls_shift/su_mean 0.000
_refine_ls_structure_factor_coef Fsqd
_refine_ls_weighting_details 'calc w=1/[\s^2^(Fo^2^)+(0.0320P)^2^+0.3925P] where P=(Fo^2^+2Fc^2^)/3'
_refine_ls_weighting_scheme calc
_refine_ls_wR_factor_gt 0.0661
_refine_ls_wR_factor_ref 0.0691
_reflns_number_gt 3459
_reflns_number_total 3942
_reflns_threshold_expression I>2/s(I)
_cod_data_source_file jo5007703_si_002.cif
_cod_data_source_block a
_cod_depositor_comments
;
The following automatic conversions were performed:

'_symmetry_cell_setting' value 'Triclinic' changed to 'triclinic'
according to
/usr/data/users/saulius/crontab/automatic-downloads/rss-feeds/ACS/lib/dictionaries/cif_core.dic
dictionary named 'cif_core.dic' version 2.4.2 from 2011-04-26.

Automatic conversion script
Id: cif_fix_values 2281 2013-09-26 08:29:07Z andrius 

 Adding full bibliography for 4029629.cif.
;
_cod_database_code 4029629

loop_
_symmetry_equiv_pos_as_xyz
'x, y, z'
'-x, -y, -z'

loop_
_atom_site_label
_atom_site_type_symbol
_atom_site_fract_x
_atom_site_fract_y
_atom_site_fract_z
_atom_site_U_iso_or_equiv
_atom_site_adp_type
_atom_site_occupancy
_atom_site_symmetry_multiplicity
_atom_site_calc_flag
_atom_site_refinement_flags
Br1 Br 0.22075(2) 0.54568(2) 0.29457(2) 0.01670(6) Uani 1 1 d .
C1" C 0.2954(2) 0.65636(19) 0.58064(19) 0.0139(4) Uani 1 1 d .
H1" H 0.3641 0.6541 0.4725 0.017 Uiso 1 1 calc R
C1 C 0.0303(2) 0.7626(2) 0.7663(2) 0.0144(4) Uani 1 1 d .
H1 H -0.0815 0.8327 0.7844 0.017 Uiso 1 1 calc R
C1' C 0.1594(2) 0.5165(2) 0.7945(2) 0.0144(4) Uani 1 1 d .
H1' H 0.1359 0.4193 0.8321 0.017 Uiso 1 1 calc R
C2" C 0.3960(2) 0.7011(2) 0.65325(19) 0.0129(3) Uani 1 1 d .
H2"B H 0.5077 0.6324 0.6325 0.015 Uiso 1 1 calc R
H2"A H 0.4185 0.7972 0.6139 0.015 Uiso 1 1 calc R
C2 C 0.1235(2) 0.80921(19) 0.8456(2) 0.0126(3) Uani 1 1 d .
H2B H 0.1432 0.9066 0.8094 0.015 Uiso 1 1 calc R
H2A H 0.0532 0.8112 0.9523 0.015 Uiso 1 1 calc R
C2' C 0.2583(2) 0.55594(19) 0.8720(2) 0.0136(3) Uani 1 1 d .
H2'B H 0.3683 0.4851 0.8525 0.016 Uiso 1 1 calc R
H2'A H 0.1910 0.5549 0.9793 0.016 Uiso 1 1 calc R
N3 N 0.1358(2) 0.76638(17) 0.60818(17) 0.0151(3) Uani 1 1 d .
H3 H 0.0825 0.7479 0.5640 0.018 Uiso 1 1 d R
N3" N -0.0051(2) 0.62174(17) 0.83067(17) 0.0146(3) Uani 1 1 d .
H3" H -0.0656 0.5937 0.7839 0.018 Uiso 1 1 d R
N3' N 0.2692(2) 0.51131(17) 0.63726(17) 0.0156(3) Uani 1 1 d .
H3' H 0.2224 0.4831 0.5822 0.019 Uiso 1 1 d R
N4 N 0.29281(19) 0.70411(16) 0.81685(16) 0.0108(3) Uani 1 1 d .
C4 C 0.3911(2) 0.73991(19) 0.89718(19) 0.0126(3) Uani 1 1 d .
H4B H 0.3227 0.7332 1.0040 0.015 Uiso 1 1 calc R
H4A H 0.4998 0.6671 0.8763 0.015 Uiso 1 1 calc R
C5 C 0.4325(2) 0.88608(19) 0.85719(19) 0.0125(3) Uani 1 1 d .
C6 C 0.5865(2) 0.9048(2) 0.7431(2) 0.0155(4) Uani 1 1 d .
H6 H 0.6631 0.8257 0.6873 0.019 Uiso 1 1 calc R
C6' C 0.3229(2) 1.0035(2) 0.9384(2) 0.0141(4) Uani 1 1 d .
H6' H 0.2184 0.9919 1.0167 0.017 Uiso 1 1 calc R
C7 C 0.6283(3) 1.0389(2) 0.7108(2) 0.0191(4) Uani 1 1 d .
H7 H 0.7328 1.0512 0.6329 0.023 Uiso 1 1 calc R
C7' C 0.3644(3) 1.1371(2) 0.9064(2) 0.0164(4) Uani 1 1 d .
H7' H 0.2883 1.2163 0.9624 0.020 Uiso 1 1 calc R
C8 C 0.5168(3) 1.1547(2) 0.7929(2) 0.0188(4) Uani 1 1 d .
H8 H 0.5453 1.2461 0.7710 0.023 Uiso 1 1 calc R
O1S O -0.0315(2) 0.82539(18) 0.21991(16) 0.0306(4) Uani 1 1 d .
H1SO H 0.0427 0.7637 0.2326 0.037 Uiso 1 1 d R
C1S C -0.1678(3) 0.8439(2) 0.3596(2) 0.0246(4) Uani 1 1 d .
H1SA H -0.1636 0.7536 0.4186 0.037 Uiso 1 1 calc R
H1SB H -0.2776 0.8720 0.3478 0.037 Uiso 1 1 calc R
H1SC H -0.1565 0.9186 0.4091 0.037 Uiso 1 1 calc R

loop_
_atom_site_aniso_label
_atom_site_aniso_U_11
_atom_site_aniso_U_22
_atom_site_aniso_U_33
_atom_site_aniso_U_23
_atom_site_aniso_U_13
_atom_site_aniso_U_12
Br1 0.01646(10) 0.01814(10) 0.01881(10) -0.00331(7) -0.00945(7) -0.00356(7)
C1" 0.0162(9) 0.0152(9) 0.0103(8) -0.0015(7) -0.0039(7) -0.0053(7)
C1 0.0136(9) 0.0155(9) 0.0153(8) -0.0010(7) -0.0066(7) -0.0032(7)
C1' 0.0165(9) 0.0135(8) 0.0135(8) -0.0004(7) -0.0047(7) -0.0057(7)
C2" 0.0134(9) 0.0158(8) 0.0085(8) -0.0012(6) -0.0024(7) -0.0044(7)
C2 0.0119(8) 0.0121(8) 0.0132(8) -0.0021(6) -0.0051(7) -0.0004(7)
C2' 0.0170(9) 0.0111(8) 0.0129(8) 0.0010(6) -0.0054(7) -0.0049(7)
N3 0.0176(8) 0.0186(8) 0.0127(7) 0.0005(6) -0.0090(6) -0.0053(6)
N3" 0.0144(8) 0.0167(8) 0.0154(7) -0.0001(6) -0.0064(6) -0.0075(6)
N3' 0.0198(8) 0.0143(7) 0.0137(7) -0.0038(6) -0.0052(7) -0.0059(6)
N4 0.0113(7) 0.0109(7) 0.0108(7) -0.0008(5) -0.0042(6) -0.0032(6)
C4 0.0136(8) 0.0151(8) 0.0117(8) 0.0001(6) -0.0073(7) -0.0039(7)
C5 0.0144(9) 0.0144(8) 0.0119(8) -0.0002(6) -0.0080(7) -0.0039(7)
C6 0.0149(9) 0.0191(9) 0.0138(8) -0.0032(7) -0.0050(7) -0.0052(7)
C6' 0.0130(9) 0.0178(9) 0.0127(8) -0.0021(7) -0.0053(7) -0.0040(7)
C7 0.0199(10) 0.0239(10) 0.0148(9) -0.0004(7) -0.0046(8) -0.0106(8)
C7' 0.0192(9) 0.0141(9) 0.0182(9) -0.0028(7) -0.0097(8) -0.0019(7)
C8 0.0256(11) 0.0177(9) 0.0177(9) 0.0019(7) -0.0107(8) -0.0104(8)
O1S 0.0296(9) 0.0319(9) 0.0176(7) 0.0023(6) -0.0054(7) 0.0062(7)
C1S 0.0289(12) 0.0222(10) 0.0185(10) -0.0022(8) -0.0066(9) -0.0022(9)

loop_
_atom_type_symbol
_atom_type_description
_atom_type_scat_dispersion_real
_atom_type_scat_dispersion_imag
_atom_type_scat_source
C C 0.0033 0.0016 'International Tables Vol C Tables 4.2.6.8 and 6.1.1.4'
H H 0.0000 0.0000 'International Tables Vol C Tables 4.2.6.8 and 6.1.1.4'
N N 0.0061 0.0033 'International Tables Vol C Tables 4.2.6.8 and 6.1.1.4'
Br Br -0.2901 2.4595 'International Tables Vol C Tables 4.2.6.8 and 6.1.1.4'
O O 0.0106 0.0060 'International Tables Vol C Tables 4.2.6.8 and 6.1.1.4'

loop_
_geom_angle_atom_site_label_1
_geom_angle_atom_site_label_2
_geom_angle_atom_site_label_3
_geom_angle
N3' C1" N3 114.36(15)
N3' C1" C2" 108.77(15)
N3 C1" C2" 107.42(14)
N3' C1" H1" 108.7
N3 C1" H1" 108.7
C2" C1" H1" 108.7
N3 C1 N3" 115.06(15)
N3 C1 C2 108.22(15)
N3" C1 C2 107.62(15)
N3 C1 H1 108.6
N3" C1 H1 108.6
C2 C1 H1 108.6
N3' C1' N3" 114.64(15)
N3' C1' C2' 107.51(15)
N3" C1' C2' 107.85(15)
N3' C1' H1' 108.9
N3" C1' H1' 108.9
C2' C1' H1' 108.9
N4 C2" C1" 108.83(14)
N4 C2" H2"B 109.9
C1" C2" H2"B 109.9
N4 C2" H2"A 109.9
C1" C2" H2"A 109.9
H2"B C2" H2"A 108.3
N4 C2 C1 108.48(14)
N4 C2 H2B 110.0
C1 C2 H2B 110.0
N4 C2 H2A 110.0
C1 C2 H2A 110.0
H2B C2 H2A 108.4
C1' C2' N4 109.27(14)
C1' C2' H2'B 109.8
N4 C2' H2'B 109.8
C1' C2' H2'A 109.8
N4 C2' H2'A 109.8
H2'B C2' H2'A 108.3
C1 N3 C1" 108.45(14)
C1 N3 H3 108.7
C1" N3 H3 109.3
C1 N3" C1' 108.50(14)
C1 N3" H3" 108.0
C1' N3" H3" 106.4
C1' N3' C1" 108.67(14)
C1' N3' H3' 113.7
C1" N3' H3' 106.3
C2 N4 C2" 108.90(13)
C2 N4 C2' 108.69(14)
C2" N4 C2' 108.18(13)
C2 N4 C4 111.78(13)
C2" N4 C4 111.46(14)
C2' N4 C4 107.72(13)
C5 C4 N4 114.51(14)
C5 C4 H4B 108.6
N4 C4 H4B 108.6
C5 C4 H4A 108.6
N4 C4 H4A 108.6
H4B C4 H4A 107.6
C6' C5 C6 118.75(17)
C6' C5 C4 120.65(16)
C6 C5 C4 120.49(16)
C7 C6 C5 120.41(18)
C7 C6 H6 119.8
C5 C6 H6 119.8
C7' C6' C5 120.90(17)
C7' C6' H6' 119.5
C5 C6' H6' 119.5
C8 C7 C6 119.87(18)
C8 C7 H7 120.1
C6 C7 H7 120.1
C8 C7' C6' 119.92(18)
C8 C7' H7' 120.0
C6' C7' H7' 120.0
C7' C8 C7 120.13(18)
C7' C8 H8 119.9
C7 C8 H8 119.9
C1S O1S H1SO 105.4
O1S C1S H1SA 109.5
O1S C1S H1SB 109.5
H1SA C1S H1SB 109.5
O1S C1S H1SC 109.5
H1SA C1S H1SC 109.5
H1SB C1S H1SC 109.5

loop_
_geom_bond_atom_site_label_1
_geom_bond_atom_site_label_2
_geom_bond_distance
C1" N3' 1.472(2)
C1" N3 1.472(2)
C1" C2" 1.517(3)
C1" H1" 1.0000
C1 N3 1.469(2)
C1 N3" 1.470(2)
C1 C2 1.523(3)
C1 H1 1.0000
C1' N3' 1.470(2)
C1' N3" 1.472(2)
C1' C2' 1.517(3)
C1' H1' 1.0000
C2" N4 1.511(2)
C2" H2"B 0.9900
C2" H2"A 0.9900
C2 N4 1.508(2)
C2 H2B 0.9900
C2 H2A 0.9900
C2' N4 1.517(2)
C2' H2'B 0.9900
C2' H2'A 0.9900
N3 H3 0.8246
N3" H3" 0.9415
N3' H3' 0.9119
N4 C4 1.518(2)
C4 C5 1.506(2)
C4 H4B 0.9900
C4 H4A 0.9900
C5 C6' 1.394(3)
C5 C6 1.399(3)
C6 C7 1.394(3)
C6 H6 0.9500
C6' C7' 1.388(3)
C6' H6' 0.9500
C7 C8 1.390(3)
C7 H7 0.9500
C7' C8 1.385(3)
C7' H7' 0.9500
C8 H8 0.9500
O1S C1S 1.416(3)
O1S H1SO 0.8000
C1S H1SA 0.9800
C1S H1SB 0.9800
C1S H1SC 0.9800

loop_
_geom_torsion_atom_site_label_1
_geom_torsion_atom_site_label_2
_geom_torsion_atom_site_label_3
_geom_torsion_atom_site_label_4
_geom_torsion
N3' C1" C2" N4 -61.55(18)
N3 C1" C2" N4 62.73(18)
N3 C1 C2 N4 -61.75(18)
N3" C1 C2 N4 63.17(18)
N3' C1' C2' N4 62.80(18)
N3" C1' C2' N4 -61.32(18)
N3" C1 N3 C1" -54.4(2)
C2 C1 N3 C1" 66.03(18)
N3' C1" N3 C1 54.57(19)
C2" C1" N3 C1 -66.24(18)
N3 C1 N3" C1' 54.0(2)
C2 C1 N3" C1' -66.72(17)
N3' C1' N3" C1 -53.96(19)
C2' C1' N3" C1 65.75(18)
N3" C1' N3' C1" 54.6(2)
C2' C1' N3' C1" -65.28(18)
N3 C1" N3' C1' -54.9(2)
C2" C1" N3' C1' 65.18(19)
C1 C2 N4 C2" 58.57(18)
C1 C2 N4 C2' -59.07(17)
C1 C2 N4 C4 -177.84(14)
C1" C2" N4 C2 -59.50(18)
C1" C2" N4 C2' 58.46(18)
C1" C2" N4 C4 176.71(14)
C1' C2' N4 C2 58.48(18)
C1' C2' N4 C2" -59.62(18)
C1' C2' N4 C4 179.77(14)
C2 N4 C4 C5 -59.38(19)
C2" N4 C4 C5 62.75(19)
C2' N4 C4 C5 -178.72(14)
N4 C4 C5 C6' 92.9(2)
N4 C4 C5 C6 -90.8(2)
C6' C5 C6 C7 -0.6(3)
C4 C5 C6 C7 -176.93(17)
C6 C5 C6' C7' 0.6(3)
C4 C5 C6' C7' 176.90(17)
C5 C6 C7 C8 0.3(3)
C5 C6' C7' C8 -0.3(3)
C6' C7' C8 C7 0.0(3)
C6 C7 C8 C7' -0.1(3)
